data_9007276
loop_
_publ_author_name
'Lee, Y.'
'Hriljac, J. A.'
'Vogt, T.'

_publ_section_title
;
 Pressure-induced migration of zeolitic water in laumontite
 Sample: Pleasant Valley, Connecticut, NMNH R4159; P = ambient
;
_journal_name_full 'Physics and Chemistry of Minerals'
_journal_page_first 421
_journal_page_last 428
_journal_volume 31
_journal_year 2004
_chemical_formula_sum 'Al2 Ca H10 O15.02 Si4'
_chemical_name_mineral Laumontite
_space_group_IT_number 12
_symmetry_space_group_name_Hall '-C 2y'
_symmetry_space_group_name_H-M 'C 1 2/m 1'
_cell_angle_alpha 90
_cell_angle_beta 111.997
_cell_angle_gamma 90
_cell_formula_units_Z 4
_cell_length_a 14.7514
_cell_length_b 13.0827
_cell_length_c 7.5648
_cell_volume 1353.640
_database_code_amcsd 0008867
_exptl_crystal_density_diffrn 2.241
_cod_original_formula_sum 'Ca Al2 Si4 O15.02 H10'
_cod_database_code 9007276

loop_
_space_group_symop_operation_xyz
x,y,z
1/2+x,1/2+y,z
x,-y,z
1/2+x,1/2-y,z
-x,y,-z
1/2-x,1/2+y,-z
-x,-y,-z
1/2-x,1/2-y,-z

loop_
_atom_site_label
_atom_site_fract_x
_atom_site_fract_y
_atom_site_fract_z
_atom_site_occupancy
_atom_site_U_iso_or_equiv
_atom_site_type_symbol
_atom_site_attached_hydrogens
Ca 0.28200 0.50000 0.77000 1.00000 0.00700 Ca 0
Al 0.13170 0.31040 0.72850 1.00000 0.00700 Al 0
Si1 0.24120 0.37980 0.16440 1.00000 0.00700 Si 0
Si2 0.08790 0.38430 0.33460 1.00000 0.00700 Si 0
O1 0.25900 0.50000 0.21700 1.00000 0.00700 O 0
O2 0.21500 0.36400 0.93800 1.00000 0.00700 O 0
O3 0.15200 0.39000 0.56100 1.00000 0.00700 O 0
O4 0.15200 0.33800 0.22000 1.00000 0.00700 O 0
O5 0.33900 0.31800 0.29000 1.00000 0.00700 O 0
O6 0.05600 0.50000 0.26100 1.00000 0.00700 O 0
O7 0.01000 0.31700 0.71000 1.00000 0.00700 O 0
Wat2 0.40900 0.44800 0.01600 0.50000 0.00700 O 2
Wat5 0.50000 0.46300 0.50000 0.50000 0.00700 O 2
Wat8 0.13100 0.09400 0.33300 0.76000 0.00700 O 2

loop_
_cod_changelog_entry_id
_cod_changelog_entry_author
_cod_changelog_entry_date
_cod_changelog_entry_text
1
;cod-tools version 3.8.0
Id: cif_guess_AMCSD_atom_types 9581 2023-05-17 12:35:41Z saulius
;
2023-05-18T11:39:43+03:00
;Derived atom types and hydrogen counts
from atom names that follow the AMCSD naming convention
(Wat == water, O-H == hydroxyl).
;

loop_
_cod_related_entry_id
_cod_related_entry_database
_cod_related_entry_code
1 AMCSD 0008867
